data_4311107
loop_
_publ_author_name
'Sari M. N\"arhi'
'Raija Oilunkaniemi'
'Risto S. Laitinen'
'Markku Ahlgr\'en'

_publ_section_title
;
 The Reactions of Tellurium Tetrahalides with Triphenylphosphine under
 Ambient Conditions
;
_journal_name_full 'Inorganic Chemistry'
_journal_page_first 3742
_journal_page_last 3750
_journal_paper_doi 10.1021/ic049789v
_journal_volume 43
_journal_year 2004
_chemical_formula_sum 'C36 H31 Cl5 O2 P2 Te'
_chemical_formula_weight 862.40
_chemical_name_systematic
;
 bis{bis(triphenylphosphineoxide}hydrogen} decachloroditellurate
;
_space_group_IT_number 2
_symmetry_cell_setting triclinic
_symmetry_space_group_name_Hall '-P 1'
_symmetry_space_group_name_H-M 'P -1'
_atom_sites_solution_hydrogens geom
_atom_sites_solution_primary direct
_atom_sites_solution_secondary difmap
_audit_creation_method SHELXL-97
_cell_angle_alpha 72.11(3)
_cell_angle_beta 72.12(3)
_cell_angle_gamma 84.09(3)
_cell_formula_units_Z 2
_cell_length_a 11.637(2)
_cell_length_b 12.429(3)
_cell_length_c 14.026(3)
_cell_measurement_temperature 150(2)
_cell_volume 1837.3(8)
_computing_structure_refinement 'SHELXL-97 (Sheldrick, 1997)'
_diffrn_ambient_temperature 150(2)
_diffrn_measured_fraction_theta_full 0.948
_diffrn_measured_fraction_theta_max 0.948
_diffrn_measurement_device_type 'Bruker Nonius kappaccd'
_diffrn_radiation_monochromator graphite
_diffrn_radiation_source 'fine-focus sealed tube'
_diffrn_radiation_type MoK\a
_diffrn_radiation_wavelength 0.71073
_diffrn_reflns_av_R_equivalents 0.0596
_diffrn_reflns_av_sigmaI/netI 0.0666
_diffrn_reflns_limit_h_max 14
_diffrn_reflns_limit_h_min -14
_diffrn_reflns_limit_k_max 15
_diffrn_reflns_limit_k_min -15
_diffrn_reflns_limit_l_max 17
_diffrn_reflns_limit_l_min -16
_diffrn_reflns_number 13227
_diffrn_reflns_theta_full 26.00
_diffrn_reflns_theta_max 26.00
_diffrn_reflns_theta_min 1.72
_exptl_absorpt_coefficient_mu 1.292
_exptl_absorpt_correction_T_max 0.8298
_exptl_absorpt_correction_T_min 0.6979
_exptl_absorpt_correction_type psi-scan
_exptl_crystal_colour 'pale green'
_exptl_crystal_density_diffrn 1.559
_exptl_crystal_density_method 'not measured'
_exptl_crystal_description block
_exptl_crystal_F_000 860
_exptl_crystal_size_max 0.30
_exptl_crystal_size_mid 0.30
_exptl_crystal_size_min 0.15
_refine_diff_density_max 0.638
_refine_diff_density_min -0.755
_refine_diff_density_rms 0.129
_refine_ls_extinction_coef 0.0096(9)
_refine_ls_extinction_expression Fc^*^=kFc[1+0.001xFc^2^\l^3^/sin(2\q)]^-1/4^
_refine_ls_extinction_method SHELXL
_refine_ls_goodness_of_fit_ref 1.013
_refine_ls_hydrogen_treatment mixed
_refine_ls_matrix_type full
_refine_ls_number_parameters 416
_refine_ls_number_reflns 6859
_refine_ls_number_restraints 0
_refine_ls_restrained_S_all 1.013
_refine_ls_R_factor_all 0.0578
_refine_ls_R_factor_gt 0.0452
_refine_ls_shift/su_max 0.000
_refine_ls_shift/su_mean 0.000
_refine_ls_structure_factor_coef Fsqd
_refine_ls_weighting_details 'calc w=1/[\s^2^(Fo^2^)+(0.0787P)^2^+0.1174P] where P=(Fo^2^+2Fc^2^)/3'
_refine_ls_weighting_scheme calc
_refine_ls_wR_factor_gt 0.1167
_refine_ls_wR_factor_ref 0.1254
_reflns_number_gt 5696
_reflns_number_total 6859
_reflns_threshold_expression >2sigma(I)
_cod_data_source_file ic049789vsi20040217_084029_1.cif
_cod_data_source_block cmpd1
_cod_depositor_comments
;
The following automatic conversions were performed:
'_exptl_absorpt_correction_type' value 'Psi-scan' changed to 'psi-scan'
according to '/home/saulius/struct/CIF-dictionaries/cif_core.dic'
dictionary named 'cif_core.dic' version 2.4.1 from 2010-06-29.

Automatic conversion script
Id: cif_fix_enum 1527 2010-12-29 10:47:43Z saulius 
;
_cod_original_cell_volume 1837.2(6)
_cod_database_code 4311107

loop_
_symmetry_equiv_pos_as_xyz
'x, y, z'
'-x, -y, -z'

loop_
_atom_site_label
_atom_site_type_symbol
_atom_site_fract_x
_atom_site_fract_y
_atom_site_fract_z
_atom_site_U_iso_or_equiv
_atom_site_adp_type
_atom_site_occupancy
_atom_site_symmetry_multiplicity
_atom_site_calc_flag
_atom_site_refinement_flags
_atom_site_disorder_assembly
_atom_site_disorder_group
Te1 Te 0.511439(19) -0.071986(19) 0.380737(18) 0.02338(12) Uani 1 1 d . . .
Cl1 Cl 0.30809(9) -0.15215(11) 0.47865(9) 0.0444(3) Uani 1 1 d . . .
Cl2 Cl 0.45182(10) -0.02414(10) 0.22848(9) 0.0451(3) Uani 1 1 d . . .
Cl3 Cl 0.58468(9) -0.25658(9) 0.35192(9) 0.0397(3) Uani 1 1 d . . .
Cl4 Cl 0.71141(9) 0.01660(10) 0.27216(9) 0.0426(3) Uani 1 1 d . . .
Cl5 Cl 0.43236(10) 0.12311(9) 0.40956(9) 0.0423(3) Uani 1 1 d . . .
P1 P 0.26266(8) 0.37111(8) 0.16104(8) 0.0233(2) Uani 1 1 d . . .
P2 P -0.00275(8) 0.68127(8) 0.14668(8) 0.0245(2) Uani 1 1 d . . .
O1 O 0.2125(2) 0.4634(2) 0.0828(2) 0.0304(6) Uani 1 1 d . . .
O2 O 0.1189(2) 0.6441(2) 0.0853(2) 0.0344(7) Uani 1 1 d . . .
C111 C 0.3942(3) 0.3077(3) 0.0908(3) 0.0265(8) Uani 1 1 d . . .
C112 C 0.3846(4) 0.2724(4) 0.0090(4) 0.0381(10) Uani 1 1 d . . .
H112 H 0.3112 0.2843 -0.0093 0.046 Uiso 1 1 calc R . .
C113 C 0.4818(4) 0.2195(4) -0.0467(4) 0.0507(13) Uani 1 1 d . . .
H113 H 0.4750 0.1941 -0.1020 0.061 Uiso 1 1 calc R . .
C114 C 0.5879(4) 0.2048(4) -0.0201(4) 0.0477(13) Uani 1 1 d . . .
H114 H 0.6552 0.1704 -0.0587 0.057 Uiso 1 1 calc R . .
C115 C 0.5984(4) 0.2387(4) 0.0609(4) 0.0541(15) Uani 1 1 d . . .
H115 H 0.6722 0.2267 0.0786 0.065 Uiso 1 1 calc R . .
C116 C 0.5012(3) 0.2908(4) 0.1174(4) 0.0383(10) Uani 1 1 d . . .
H116 H 0.5082 0.3144 0.1736 0.046 Uiso 1 1 calc R . .
C121 C 0.3066(3) 0.4259(3) 0.2493(3) 0.0264(8) Uani 1 1 d . . .
C122 C 0.2612(4) 0.3819(4) 0.3573(3) 0.0344(9) Uani 1 1 d . . .
H122 H 0.2018 0.3245 0.3860 0.041 Uiso 1 1 calc R . .
C123 C 0.3019(4) 0.4212(4) 0.4231(4) 0.0445(11) Uani 1 1 d . . .
H123 H 0.2714 0.3901 0.4969 0.053 Uiso 1 1 calc R . .
C124 C 0.3872(4) 0.5057(4) 0.3816(4) 0.0417(11) Uani 1 1 d . . .
H124 H 0.4154 0.5326 0.4268 0.050 Uiso 1 1 calc R . .
C125 C 0.4314(4) 0.5510(4) 0.2744(4) 0.0432(11) Uani 1 1 d . . .
H125 H 0.4891 0.6098 0.2461 0.052 Uiso 1 1 calc R . .
C126 C 0.3919(4) 0.5112(4) 0.2077(3) 0.0374(10) Uani 1 1 d . . .
H126 H 0.4231 0.5421 0.1340 0.045 Uiso 1 1 calc R . .
C131 C 0.1531(3) 0.2624(3) 0.2339(3) 0.0242(8) Uani 1 1 d . . .
C132 C 0.0334(3) 0.2815(3) 0.2360(3) 0.0312(9) Uani 1 1 d . . .
H132 H 0.0088 0.3525 0.1975 0.037 Uiso 1 1 calc R . .
C133 C -0.0511(3) 0.1968(4) 0.2944(4) 0.0356(10) Uani 1 1 d . . .
H133 H -0.1332 0.2098 0.2951 0.043 Uiso 1 1 calc R . .
C134 C -0.0162(4) 0.0946(4) 0.3510(3) 0.0354(10) Uani 1 1 d . . .
H134 H -0.0746 0.0376 0.3917 0.043 Uiso 1 1 calc R . .
C135 C 0.1026(4) 0.0740(4) 0.3493(3) 0.0367(10) Uani 1 1 d . . .
H135 H 0.1261 0.0030 0.3887 0.044 Uiso 1 1 calc R . .
C136 C 0.1884(4) 0.1574(3) 0.2899(3) 0.0324(9) Uani 1 1 d . . .
H136 H 0.2709 0.1428 0.2874 0.039 Uiso 1 1 calc R . .
C211 C -0.0572(3) 0.7985(3) 0.0590(3) 0.0245(8) Uani 1 1 d . . .
C212 C 0.0218(3) 0.8532(3) -0.0385(3) 0.0296(9) Uani 1 1 d . . .
H212 H 0.1032 0.8281 -0.0582 0.036 Uiso 1 1 calc R . .
C213 C -0.0195(4) 0.9439(3) -0.1055(3) 0.0319(9) Uani 1 1 d . . .
H213 H 0.0332 0.9801 -0.1724 0.038 Uiso 1 1 calc R . .
C214 C -0.1371(4) 0.9827(3) -0.0762(3) 0.0339(10) Uani 1 1 d . . .
H214 H -0.1647 1.0457 -0.1226 0.041 Uiso 1 1 calc R . .
C215 C -0.2145(4) 0.9298(3) 0.0206(3) 0.0333(10) Uani 1 1 d . . .
H215 H -0.2947 0.9576 0.0410 0.040 Uiso 1 1 calc R . .
C216 C -0.1764(3) 0.8373(3) 0.0877(3) 0.0283(9) Uani 1 1 d . . .
H216 H -0.2308 0.7998 0.1533 0.034 Uiso 1 1 calc R . .
C221 C -0.1154(3) 0.5727(3) 0.2007(3) 0.0268(8) Uani 1 1 d . . .
C222 C -0.1602(4) 0.5407(4) 0.1317(3) 0.0337(9) Uani 1 1 d . . .
H222 H -0.1332 0.5773 0.0586 0.040 Uiso 1 1 calc R . .
C223 C -0.2444(4) 0.4550(4) 0.1712(4) 0.0432(11) Uani 1 1 d . . .
H223 H -0.2733 0.4313 0.1245 0.052 Uiso 1 1 calc R . .
C224 C -0.2869(4) 0.4035(4) 0.2777(4) 0.0415(11) Uani 1 1 d . . .
H224 H -0.3469 0.3468 0.3041 0.050 Uiso 1 1 calc R . .
C225 C -0.2424(4) 0.4344(4) 0.3449(3) 0.0395(11) Uani 1 1 d . . .
H225 H -0.2701 0.3974 0.4179 0.047 Uiso 1 1 calc R . .
C226 C -0.1570(4) 0.5197(3) 0.3075(3) 0.0344(10) Uani 1 1 d . . .
H226 H -0.1273 0.5415 0.3548 0.041 Uiso 1 1 calc R . .
C231 C 0.0146(3) 0.7217(3) 0.2541(3) 0.0281(8) Uani 1 1 d . . .
C232 C 0.1216(4) 0.6958(4) 0.2813(4) 0.0430(11) Uani 1 1 d . . .
H232 H 0.1858 0.6597 0.2414 0.052 Uiso 1 1 calc R . .
C233 C 0.1349(5) 0.7222(5) 0.3654(5) 0.0561(14) Uani 1 1 d . . .
H233 H 0.2091 0.7064 0.3823 0.067 Uiso 1 1 calc R . .
C234 C 0.0394(5) 0.7723(4) 0.4263(4) 0.0457(11) Uani 1 1 d . . .
H234 H 0.0478 0.7883 0.4858 0.055 Uiso 1 1 calc R . .
C235 C -0.0665(4) 0.7984(4) 0.4001(3) 0.0359(10) Uani 1 1 d . . .
H235 H -0.1310 0.8333 0.4409 0.043 Uiso 1 1 calc R . .
C236 C -0.0795(4) 0.7737(3) 0.3135(3) 0.0306(9) Uani 1 1 d . . .
H236 H -0.1526 0.7924 0.2950 0.037 Uiso 1 1 calc R . .
H1 H 0.1621 0.5404 0.0924 0.040 Uiso 0.50 1 d P . .
H2 H 0.1541 0.5767 0.0913 0.040 Uiso 0.50 1 d P . .

loop_
_atom_site_aniso_label
_atom_site_aniso_U_11
_atom_site_aniso_U_22
_atom_site_aniso_U_33
_atom_site_aniso_U_23
_atom_site_aniso_U_13
_atom_site_aniso_U_12
Te1 0.01948(16) 0.02729(17) 0.02532(17) -0.01062(12) -0.00620(11) -0.00056(10)
Cl1 0.0241(5) 0.0542(7) 0.0485(7) -0.0105(6) -0.0025(4) -0.0106(5)
Cl2 0.0499(6) 0.0497(7) 0.0393(6) -0.0143(5) -0.0182(5) 0.0038(5)
Cl3 0.0360(5) 0.0304(5) 0.0528(7) -0.0171(5) -0.0083(5) 0.0008(4)
Cl4 0.0242(5) 0.0446(6) 0.0528(7) -0.0152(5) 0.0008(5) -0.0076(4)
Cl5 0.0443(6) 0.0377(6) 0.0528(7) -0.0162(5) -0.0260(5) 0.0121(5)
P1 0.0229(5) 0.0227(5) 0.0240(5) -0.0065(4) -0.0070(4) 0.0004(4)
P2 0.0233(5) 0.0242(5) 0.0254(5) -0.0088(4) -0.0054(4) 0.0028(4)
O1 0.0394(15) 0.0246(14) 0.0272(14) -0.0061(12) -0.0138(12) 0.0075(12)
O2 0.0280(14) 0.0317(15) 0.0389(17) -0.0133(13) -0.0026(12) 0.0072(12)
C111 0.0234(18) 0.0231(19) 0.028(2) -0.0050(16) -0.0041(15) 0.0014(15)
C112 0.035(2) 0.037(2) 0.046(3) -0.023(2) -0.0068(19) 0.0024(19)
C113 0.058(3) 0.038(3) 0.050(3) -0.022(2) 0.002(2) 0.002(2)
C114 0.042(3) 0.030(2) 0.049(3) -0.005(2) 0.011(2) 0.007(2)
C115 0.026(2) 0.054(3) 0.060(3) 0.002(3) -0.003(2) 0.010(2)
C116 0.030(2) 0.039(2) 0.039(2) -0.006(2) -0.0077(18) 0.0061(19)
C121 0.0253(18) 0.0257(19) 0.029(2) -0.0080(17) -0.0091(15) 0.0006(15)
C122 0.041(2) 0.035(2) 0.028(2) -0.0110(18) -0.0077(17) -0.0041(19)
C123 0.054(3) 0.051(3) 0.032(2) -0.016(2) -0.013(2) -0.002(2)
C124 0.046(3) 0.051(3) 0.041(3) -0.024(2) -0.023(2) 0.001(2)
C125 0.039(2) 0.045(3) 0.050(3) -0.017(2) -0.011(2) -0.013(2)
C126 0.039(2) 0.039(2) 0.031(2) -0.009(2) -0.0051(18) -0.0082(19)
C131 0.0252(18) 0.0232(19) 0.0239(19) -0.0066(16) -0.0065(15) -0.0018(15)
C132 0.028(2) 0.028(2) 0.036(2) -0.0077(18) -0.0090(17) 0.0030(17)
C133 0.0230(19) 0.041(2) 0.045(3) -0.019(2) -0.0066(18) -0.0018(18)
C134 0.035(2) 0.031(2) 0.037(2) -0.0127(19) 0.0002(18) -0.0111(18)
C135 0.042(2) 0.028(2) 0.039(2) -0.0052(19) -0.0132(19) -0.0030(19)
C136 0.029(2) 0.031(2) 0.037(2) -0.0054(19) -0.0142(17) -0.0005(17)
C211 0.0288(19) 0.0216(18) 0.0243(19) -0.0085(16) -0.0079(15) 0.0003(15)
C212 0.0248(19) 0.033(2) 0.026(2) -0.0094(17) -0.0007(16) 0.0042(17)
C213 0.039(2) 0.030(2) 0.022(2) -0.0039(17) -0.0034(16) -0.0051(17)
C214 0.039(2) 0.027(2) 0.035(2) -0.0047(18) -0.0155(19) 0.0041(18)
C215 0.028(2) 0.033(2) 0.039(2) -0.0113(19) -0.0113(18) 0.0089(17)
C216 0.0250(19) 0.029(2) 0.026(2) -0.0068(17) -0.0007(15) -0.0024(16)
C221 0.0266(18) 0.0224(19) 0.030(2) -0.0088(17) -0.0061(16) 0.0033(15)
C222 0.035(2) 0.036(2) 0.030(2) -0.0038(18) -0.0127(17) -0.0062(18)
C223 0.045(3) 0.041(3) 0.049(3) -0.008(2) -0.023(2) -0.012(2)
C224 0.036(2) 0.032(2) 0.049(3) -0.003(2) -0.010(2) -0.0041(19)
C225 0.050(3) 0.035(2) 0.026(2) -0.0046(19) -0.0041(19) -0.003(2)
C226 0.049(2) 0.029(2) 0.024(2) -0.0094(18) -0.0081(18) -0.0016(19)
C231 0.030(2) 0.025(2) 0.032(2) -0.0093(17) -0.0120(16) 0.0003(16)
C232 0.040(2) 0.047(3) 0.050(3) -0.019(2) -0.023(2) 0.010(2)
C233 0.060(3) 0.056(3) 0.077(4) -0.032(3) -0.049(3) 0.018(3)
C234 0.068(3) 0.039(3) 0.041(3) -0.014(2) -0.030(2) -0.001(2)
C235 0.048(2) 0.027(2) 0.031(2) -0.0111(18) -0.0043(19) -0.0086(19)
C236 0.031(2) 0.028(2) 0.032(2) -0.0080(18) -0.0086(17) -0.0038(17)

loop_
_atom_type_symbol
_atom_type_description
_atom_type_scat_dispersion_real
_atom_type_scat_dispersion_imag
_atom_type_scat_source
C C 0.0033 0.0016 'International Tables Vol C Tables 4.2.6.8 and 6.1.1.4'
H H 0.0000 0.0000 'International Tables Vol C Tables 4.2.6.8 and 6.1.1.4'
O O 0.0106 0.0060 'International Tables Vol C Tables 4.2.6.8 and 6.1.1.4'
P P 0.1023 0.0942 'International Tables Vol C Tables 4.2.6.8 and 6.1.1.4'
Cl Cl 0.1484 0.1585 'International Tables Vol C Tables 4.2.6.8 and 6.1.1.4'
Te Te -0.5308 1.6751 'International Tables Vol C Tables 4.2.6.8 and 6.1.1.4'

loop_
_geom_angle_atom_site_label_1
_geom_angle_atom_site_label_2
_geom_angle_atom_site_label_3
_geom_angle
_geom_angle_site_symmetry_1
_geom_angle_site_symmetry_3
_geom_angle_publ_flag
Cl2 Te1 Cl1 87.95(5) . . ?
Cl2 Te1 Cl3 89.18(5) . . ?
Cl1 Te1 Cl3 90.05(5) . . ?
Cl2 Te1 Cl4 88.49(5) . . ?
Cl1 Te1 Cl4 176.20(4) . . ?
Cl3 Te1 Cl4 91.22(5) . . ?
Cl2 Te1 Cl5 90.12(5) . . ?
Cl1 Te1 Cl5 89.67(5) . . ?
Cl3 Te1 Cl5 179.25(4) . . ?
Cl4 Te1 Cl5 89.02(5) . . ?
Cl2 Te1 Cl5 174.43(3) . 2_656 ?
Cl1 Te1 Cl5 88.62(5) . 2_656 ?
Cl3 Te1 Cl5 95.22(5) . 2_656 ?
Cl4 Te1 Cl5 94.83(5) . 2_656 ?
Cl5 Te1 Cl5 85.47(4) . 2_656 ?
Te1 Cl5 Te1 94.53(4) . 2_656 ?
O1 P1 C131 109.96(17) . . ?
O1 P1 C121 112.27(17) . . ?
C131 P1 C121 109.82(18) . . ?
O1 P1 C111 109.25(17) . . ?
C131 P1 C111 107.63(18) . . ?
C121 P1 C111 107.78(18) . . ?
O2 P2 C221 113.50(17) . . ?
O2 P2 C231 109.73(18) . . ?
C221 P2 C231 107.35(19) . . ?
O2 P2 C211 108.05(17) . . ?
C221 P2 C211 107.62(18) . . ?
C231 P2 C211 110.59(18) . . ?
P1 O1 H1 129.5(2) . . ?
P1 O1 H2 129.83(19) . . ?
H1 O1 H2 5.64(4) . . ?
P2 O2 H1 128.3(2) . . ?
P2 O2 H2 131.3(3) . . ?
H1 O2 H2 5.69(7) . . ?
C116 C111 C112 119.9(4) . . ?
C116 C111 P1 122.5(3) . . ?
C112 C111 P1 117.5(3) . . ?
C113 C112 C111 120.5(4) . . ?
C113 C112 H112 119.8 . . ?
C111 C112 H112 119.8 . . ?
C112 C113 C114 118.8(5) . . ?
C112 C113 H113 120.6 . . ?
C114 C113 H113 120.6 . . ?
C115 C114 C113 121.3(4) . . ?
C115 C114 H114 119.3 . . ?
C113 C114 H114 119.3 . . ?
C114 C115 C116 120.1(5) . . ?
C114 C115 H115 119.9 . . ?
C116 C115 H115 119.9 . . ?
C111 C116 C115 119.3(5) . . ?
C111 C116 H116 120.3 . . ?
C115 C116 H116 120.3 . . ?
C126 C121 C122 119.5(4) . . ?
C126 C121 P1 118.7(3) . . ?
C122 C121 P1 121.7(3) . . ?
C121 C122 C123 120.4(4) . . ?
C121 C122 H122 119.8 . . ?
C123 C122 H122 119.8 . . ?
C124 C123 C122 120.0(4) . . ?
C124 C123 H123 120.0 . . ?
C122 C123 H123 120.0 . . ?
C123 C124 C125 120.0(4) . . ?
C123 C124 H124 120.0 . . ?
C125 C124 H124 120.0 . . ?
C126 C125 C124 120.4(4) . . ?
C126 C125 H125 119.8 . . ?
C124 C125 H125 119.8 . . ?
C121 C126 C125 119.7(4) . . ?
C121 C126 H126 120.1 . . ?
C125 C126 H126 120.1 . . ?
C132 C131 C136 119.5(4) . . ?
C132 C131 P1 120.7(3) . . ?
C136 C131 P1 119.8(3) . . ?
C133 C132 C131 120.1(4) . . ?
C133 C132 H132 120.0 . . ?
C131 C132 H132 120.0 . . ?
C132 C133 C134 120.1(4) . . ?
C132 C133 H133 119.9 . . ?
C134 C133 H133 119.9 . . ?
C135 C134 C133 120.5(4) . . ?
C135 C134 H134 119.7 . . ?
C133 C134 H134 119.7 . . ?
C136 C135 C134 119.9(4) . . ?
C136 C135 H135 120.0 . . ?
C134 C135 H135 120.0 . . ?
C135 C136 C131 119.9(4) . . ?
C135 C136 H136 120.1 . . ?
C131 C136 H136 120.1 . . ?
C212 C211 C216 119.7(3) . . ?
C212 C211 P2 119.3(3) . . ?
C216 C211 P2 120.9(3) . . ?
C211 C212 C213 119.4(3) . . ?
C211 C212 H212 120.3 . . ?
C213 C212 H212 120.3 . . ?
C214 C213 C212 120.6(4) . . ?
C214 C213 H213 119.7 . . ?
C212 C213 H213 119.7 . . ?
C215 C214 C213 120.0(4) . . ?
C215 C214 H214 120.0 . . ?
C213 C214 H214 120.0 . . ?
C214 C215 C216 120.6(4) . . ?
C214 C215 H215 119.7 . . ?
C216 C215 H215 119.7 . . ?
C211 C216 C215 119.7(4) . . ?
C211 C216 H216 120.2 . . ?
C215 C216 H216 120.2 . . ?
C222 C221 C226 119.8(4) . . ?
C222 C221 P2 118.2(3) . . ?
C226 C221 P2 121.9(3) . . ?
C223 C222 C221 119.3(4) . . ?
C223 C222 H222 120.4 . . ?
C221 C222 H222 120.4 . . ?
C222 C223 C224 120.8(5) . . ?
C222 C223 H223 119.6 . . ?
C224 C223 H223 119.6 . . ?
C223 C224 C225 119.8(4) . . ?
C223 C224 H224 120.1 . . ?
C225 C224 H224 120.1 . . ?
C226 C225 C224 120.7(4) . . ?
C226 C225 H225 119.6 . . ?
C224 C225 H225 119.6 . . ?
C225 C226 C221 119.6(4) . . ?
C225 C226 H226 120.2 . . ?
C221 C226 H226 120.2 . . ?
C232 C231 C236 119.4(4) . . ?
C232 C231 P2 119.5(3) . . ?
C236 C231 P2 121.0(3) . . ?
C233 C232 C231 120.4(4) . . ?
C233 C232 H232 119.8 . . ?
C231 C232 H232 119.8 . . ?
C234 C233 C232 120.1(4) . . ?
C234 C233 H233 120.0 . . ?
C232 C233 H233 120.0 . . ?
C233 C234 C235 120.0(4) . . ?
C233 C234 H234 120.0 . . ?
C235 C234 H234 120.0 . . ?
C234 C235 C236 120.1(4) . . ?
C234 C235 H235 120.0 . . ?
C236 C235 H235 120.0 . . ?
C231 C236 C235 120.0(4) . . ?
C231 C236 H236 120.0 . . ?
C235 C236 H236 120.0 . . ?

loop_
_geom_bond_atom_site_label_1
_geom_bond_atom_site_label_2
_geom_bond_distance
_geom_bond_site_symmetry_2
_geom_bond_publ_flag
Te1 Cl2 2.3324(13) . ?
Te1 Cl1 2.4754(14) . ?
Te1 Cl3 2.4717(12) . ?
Te1 Cl4 2.5035(14) . ?
Te1 Cl5 2.6085(13) . ?
Te1 Cl5 3.0710(14) 2_656 ?
Cl5 Te1 3.0710(14) 2_656 ?
P1 O1 1.530(3) . ?
P1 C131 1.789(4) . ?
P1 C121 1.798(4) . ?
P1 C111 1.799(4) . ?
P2 O2 1.523(3) . ?
P2 C221 1.800(4) . ?
P2 C231 1.799(4) . ?
P2 C211 1.796(4) . ?
O1 H1 1.092(2) . ?
O1 H2 1.522(3) . ?
O2 H1 1.320(3) . ?
O2 H2 0.886(3) . ?
C111 C116 1.385(6) . ?
C111 C112 1.385(6) . ?
C112 C113 1.393(6) . ?
C112 H112 0.9500 . ?
C113 C114 1.374(8) . ?
C113 H113 0.9500 . ?
C114 C115 1.369(8) . ?
C114 H114 0.9500 . ?
C115 C116 1.393(6) . ?
C115 H115 0.9500 . ?
C116 H116 0.9500 . ?
C121 C126 1.390(6) . ?
C121 C122 1.390(6) . ?
C122 C123 1.382(6) . ?
C122 H122 0.9500 . ?
C123 C124 1.383(7) . ?
C123 H123 0.9500 . ?
C124 C125 1.381(7) . ?
C124 H124 0.9500 . ?
C125 C126 1.387(6) . ?
C125 H125 0.9500 . ?
C126 H126 0.9500 . ?
C131 C132 1.381(5) . ?
C131 C136 1.396(6) . ?
C132 C133 1.391(6) . ?
C132 H132 0.9500 . ?
C133 C134 1.372(6) . ?
C133 H133 0.9500 . ?
C134 C135 1.373(6) . ?
C134 H134 0.9500 . ?
C135 C136 1.393(6) . ?
C135 H135 0.9500 . ?
C136 H136 0.9500 . ?
C211 C212 1.401(5) . ?
C211 C216 1.399(5) . ?
C212 C213 1.378(6) . ?
C212 H212 0.9500 . ?
C213 C214 1.384(6) . ?
C213 H213 0.9500 . ?
C214 C215 1.382(6) . ?
C214 H214 0.9500 . ?
C215 C216 1.375(6) . ?
C215 H215 0.9500 . ?
C216 H216 0.9500 . ?
C221 C222 1.398(6) . ?
C221 C226 1.388(5) . ?
C222 C223 1.387(6) . ?
C222 H222 0.9500 . ?
C223 C224 1.382(7) . ?
C223 H223 0.9500 . ?
C224 C225 1.366(7) . ?
C224 H224 0.9500 . ?
C225 C226 1.394(6) . ?
C225 H225 0.9500 . ?
C226 H226 0.9500 . ?
C231 C232 1.390(6) . ?
C231 C236 1.391(5) . ?
C232 C233 1.372(7) . ?
C232 H232 0.9500 . ?
C233 C234 1.398(7) . ?
C233 H233 0.9500 . ?
C234 C235 1.371(7) . ?
C234 H234 0.9500 . ?
C235 C236 1.394(6) . ?
C235 H235 0.9500 . ?
C236 H236 0.9500 . ?

loop_
_geom_torsion_atom_site_label_1
_geom_torsion_atom_site_label_2
_geom_torsion_atom_site_label_3
_geom_torsion_atom_site_label_4
_geom_torsion
_geom_torsion_site_symmetry_1
_geom_torsion_site_symmetry_2
_geom_torsion_site_symmetry_3
_geom_torsion_site_symmetry_4
_geom_torsion_publ_flag
Cl2 Te1 Cl5 Te1 176.59(4) . . . 2_656 ?
Cl1 Te1 Cl5 Te1 88.64(5) . . . 2_656 ?
Cl3 Te1 Cl5 Te1 156(3) . . . 2_656 ?
Cl4 Te1 Cl5 Te1 -94.92(5) . . . 2_656 ?
Cl5 Te1 Cl5 Te1 0.0 2_656 . . 2_656 ?
O1 P1 C111 C116 131.9(3) . . . . ?
C131 P1 C111 C116 -108.8(4) . . . . ?
C121 P1 C111 C116 9.6(4) . . . . ?
O1 P1 C111 C112 -49.9(4) . . . . ?
C131 P1 C111 C112 69.5(4) . . . . ?
C121 P1 C111 C112 -172.1(3) . . . . ?
C116 C111 C112 C113 0.2(6) . . . . ?
P1 C111 C112 C113 -178.1(3) . . . . ?
C111 C112 C113 C114 -1.1(7) . . . . ?
C112 C113 C114 C115 1.4(7) . . . . ?
C113 C114 C115 C116 -0.9(7) . . . . ?
C112 C111 C116 C115 0.3(6) . . . . ?
P1 C111 C116 C115 178.5(3) . . . . ?
C114 C115 C116 C111 0.0(7) . . . . ?
O1 P1 C121 C126 -57.6(4) . . . . ?
C131 P1 C121 C126 179.7(3) . . . . ?
C111 P1 C121 C126 62.7(4) . . . . ?
O1 P1 C121 C122 125.1(3) . . . . ?
C131 P1 C121 C122 2.4(4) . . . . ?
C111 P1 C121 C122 -114.6(3) . . . . ?
C126 C121 C122 C123 -1.1(6) . . . . ?
P1 C121 C122 C123 176.2(3) . . . . ?
C121 C122 C123 C124 0.8(7) . . . . ?
C122 C123 C124 C125 0.2(7) . . . . ?
C123 C124 C125 C126 -0.9(7) . . . . ?
C122 C121 C126 C125 0.4(6) . . . . ?
P1 C121 C126 C125 -177.0(3) . . . . ?
C124 C125 C126 C121 0.6(7) . . . . ?
O1 P1 C131 C132 -16.7(4) . . . . ?
C121 P1 C131 C132 107.3(3) . . . . ?
C111 P1 C131 C132 -135.6(3) . . . . ?
O1 P1 C131 C136 163.7(3) . . . . ?
C121 P1 C131 C136 -72.3(4) . . . . ?
C111 P1 C131 C136 44.8(4) . . . . ?
C136 C131 C132 C133 0.7(6) . . . . ?
P1 C131 C132 C133 -178.9(3) . . . . ?
C131 C132 C133 C134 0.7(7) . . . . ?
C132 C133 C134 C135 -1.1(7) . . . . ?
C133 C134 C135 C136 0.1(7) . . . . ?
C134 C135 C136 C131 1.3(7) . . . . ?
C132 C131 C136 C135 -1.7(6) . . . . ?
P1 C131 C136 C135 177.9(3) . . . . ?
O2 P2 C211 C212 -13.4(4) . . . . ?
C221 P2 C211 C212 -136.3(3) . . . . ?
C231 P2 C211 C212 106.7(3) . . . . ?
O2 P2 C211 C216 168.0(3) . . . . ?
C221 P2 C211 C216 45.1(4) . . . . ?
C231 P2 C211 C216 -71.9(4) . . . . ?
C216 C211 C212 C213 -0.8(6) . . . . ?
P2 C211 C212 C213 -179.4(3) . . . . ?
C211 C212 C213 C214 1.5(7) . . . . ?
C212 C213 C214 C215 -0.6(7) . . . . ?
C213 C214 C215 C216 -1.2(7) . . . . ?
C212 C211 C216 C215 -1.0(6) . . . . ?
P2 C211 C216 C215 177.6(3) . . . . ?
C214 C215 C216 C211 2.0(7) . . . . ?
O2 P2 C221 C222 -69.3(3) . . . . ?
C231 P2 C221 C222 169.2(3) . . . . ?
C211 P2 C221 C222 50.2(3) . . . . ?
O2 P2 C221 C226 109.8(3) . . . . ?
C231 P2 C221 C226 -11.6(4) . . . . ?
C211 P2 C221 C226 -130.7(3) . . . . ?
C226 C221 C222 C223 -1.0(6) . . . . ?
P2 C221 C222 C223 178.2(3) . . . . ?
C221 C222 C223 C224 1.9(7) . . . . ?
C222 C223 C224 C225 -2.4(7) . . . . ?
C223 C224 C225 C226 1.8(6) . . . . ?
C224 C225 C226 C221 -0.9(6) . . . . ?
C222 C221 C226 C225 0.5(6) . . . . ?
P2 C221 C226 C225 -178.6(3) . . . . ?
O2 P2 C231 C232 -12.1(4) . . . . ?
C221 P2 C231 C232 111.7(4) . . . . ?
C211 P2 C231 C232 -131.2(3) . . . . ?
O2 P2 C231 C236 171.0(3) . . . . ?
C221 P2 C231 C236 -65.3(4) . . . . ?
C211 P2 C231 C236 51.9(4) . . . . ?
C236 C231 C232 C233 -0.6(7) . . . . ?
P2 C231 C232 C233 -177.6(4) . . . . ?
C231 C232 C233 C234 1.9(8) . . . . ?
C232 C233 C234 C235 -2.0(8) . . . . ?
C233 C234 C235 C236 0.8(7) . . . . ?
C232 C231 C236 C235 -0.7(6) . . . . ?
P2 C231 C236 C235 176.3(3) . . . . ?
C234 C235 C236 C231 0.6(6) . . . . ?
